data_2229362
loop_
_publ_author_name
'Dai, Hong'
'Zhang, Yu-Ting'
'Shi, Yu-Jun'
'Zhang, Wen-Wen'
'Shen, Yong-Jun'

_publ_section_title
;
 (<i>E</i>)-3-Methyl-5-(4-methylphenoxy)-1-phenyl-1<i>H</i>-pyrazole-4-carbaldehyde
 <i>O</i>-[(2-chloro-1,3-thiazol-5-yl)methyl]oxime
;
_journal_coeditor_code DS2094
_journal_issue 3
_journal_name_full 'Acta Crystallographica Section E'
_journal_page_first o727
_journal_paper_doi 10.1107/S1600536811006702
_journal_volume 67
_journal_year 2011
_chemical_formula_iupac 'C22 H19 Cl N4 O2 S'
_chemical_formula_moiety 'C22 H19 Cl N4 O2 S'
_chemical_formula_sum 'C22 H19 Cl N4 O2 S'
_chemical_formula_weight 438.92
_chemical_name_systematic
;
(<i>E</i>)-3-Methyl-5-(4-methylphenoxy)-1-phenyl-1<i>H</i>-pyrazole-4-
carbaldehyde <i>O</i>-[(2-chloro-1,3-thiazol-5-yl)methyl]oxime
;
_space_group_IT_number 2
_symmetry_cell_setting triclinic
_symmetry_space_group_name_Hall '-P 1'
_symmetry_space_group_name_H-M 'P -1'
_atom_sites_solution_hydrogens geom
_atom_sites_solution_primary direct
_atom_sites_solution_secondary difmap
_cell_angle_alpha 102.700(6)
_cell_angle_beta 107.885(6)
_cell_angle_gamma 93.634(7)
_cell_formula_units_Z 2
_cell_length_a 8.114(3)
_cell_length_b 11.452(4)
_cell_length_c 12.494(4)
_cell_measurement_reflns_used 1218
_cell_measurement_temperature 294(2)
_cell_measurement_theta_max 22.27
_cell_measurement_theta_min 2.67
_cell_volume 1067.1(6)
_computing_cell_refinement 'SAINT (Bruker, 2000)'
_computing_data_collection 'SMART (Bruker, 2000)'
_computing_data_reduction 'SAINT (Bruker, 2000)'
_computing_molecular_graphics 'SHELXTL (Sheldrick, 2008)'
_computing_publication_material 'SHELXTL (Sheldrick, 2008)'
_computing_structure_refinement 'SHELXL97 (Sheldrick, 2008)'
_computing_structure_solution 'SHELXS97 (Sheldrick, 2008)'
_diffrn_ambient_temperature 294(2)
_diffrn_measured_fraction_theta_full 0.995
_diffrn_measured_fraction_theta_max 0.995
_diffrn_measurement_device_type 'Bruker SMART CCD area-detector'
_diffrn_measurement_method '\f and \w'
_diffrn_radiation_monochromator graphite
_diffrn_radiation_source 'fine-focus sealed tube'
_diffrn_radiation_type MoK\a
_diffrn_radiation_wavelength 0.71073
_diffrn_reflns_av_R_equivalents 0.0294
_diffrn_reflns_av_sigmaI/netI 0.0743
_diffrn_reflns_limit_h_max 9
_diffrn_reflns_limit_h_min -9
_diffrn_reflns_limit_k_max 13
_diffrn_reflns_limit_k_min -10
_diffrn_reflns_limit_l_max 14
_diffrn_reflns_limit_l_min -14
_diffrn_reflns_number 5562
_diffrn_reflns_theta_full 25.02
_diffrn_reflns_theta_max 25.02
_diffrn_reflns_theta_min 1.77
_exptl_absorpt_coefficient_mu 0.303
_exptl_absorpt_correction_T_max 0.9683
_exptl_absorpt_correction_T_min 0.938
_exptl_absorpt_correction_type multi-scan
_exptl_absorpt_process_details '(SADABS; Sheldrick, 1996)'
_exptl_crystal_colour Colourless
_exptl_crystal_density_diffrn 1.366
_exptl_crystal_density_method 'not measured'
_exptl_crystal_description Triclinic
_exptl_crystal_F_000 456
_exptl_crystal_size_max 0.20
_exptl_crystal_size_mid 0.18
_exptl_crystal_size_min 0.10
_refine_diff_density_max 0.168
_refine_diff_density_min -0.192
_refine_ls_extinction_method none
_refine_ls_goodness_of_fit_ref 0.996
_refine_ls_hydrogen_treatment constr
_refine_ls_matrix_type full
_refine_ls_number_parameters 273
_refine_ls_number_reflns 3755
_refine_ls_number_restraints 0
_refine_ls_restrained_S_all 0.996
_refine_ls_R_factor_all 0.1135
_refine_ls_R_factor_gt 0.0490
_refine_ls_shift/su_max 0.001
_refine_ls_shift/su_mean 0.000
_refine_ls_structure_factor_coef Fsqd
_refine_ls_weighting_details 'calc w=1/[\s^2^(Fo^2^)+(0.0490P)^2^+0.1132P] where P=(Fo^2^+2Fc^2^)/3'
_refine_ls_weighting_scheme calc
_refine_ls_wR_factor_gt 0.0990
_refine_ls_wR_factor_ref 0.1240
_reflns_number_gt 2030
_reflns_number_total 3755
_reflns_threshold_expression I>2\s(I)
_cod_data_source_file ds2094.cif
_cod_data_source_block I
_cod_database_code 2229362
_cod_database_fobs_code 2229362

loop_
_symmetry_equiv_pos_as_xyz
'x, y, z'
'-x, -y, -z'

loop_
_atom_site_type_symbol
_atom_site_label
_atom_site_fract_x
_atom_site_fract_y
_atom_site_fract_z
_atom_site_U_iso_or_equiv
_atom_site_adp_type
_atom_site_calc_flag
_atom_site_refinement_flags
_atom_site_occupancy
_atom_site_disorder_assembly
_atom_site_disorder_group
S S1 0.45270(11) 0.85178(9) 0.33662(8) 0.0647(3) Uani d . 1 . .
Cl Cl1 0.61728(16) 0.68418(11) 0.47383(9) 0.0975(4) Uani d . 1 . .
O O1 -0.0621(2) 0.84964(18) 0.10876(17) 0.0450(5) Uani d . 1 . .
O O2 0.4577(3) 1.0355(2) 0.16837(17) 0.0530(6) Uani d . 1 . .
N N1 -0.2014(3) 0.7626(2) -0.0923(2) 0.0434(7) Uani d . 1 . .
N N2 -0.1696(3) 0.7554(2) -0.1953(2) 0.0510(7) Uani d . 1 . .
N N3 0.2917(3) 0.9627(2) 0.1279(2) 0.0479(7) Uani d . 1 . .
N N4 0.7640(4) 0.8986(3) 0.4813(2) 0.0660(9) Uani d . 1 . .
C C1 -0.3633(4) 0.7038(3) -0.0939(3) 0.0471(8) Uani d . 1 . .
C C2 -0.4206(4) 0.7326(3) 0.0001(3) 0.0636(10) Uani d . 1 . .
H H2 -0.3572 0.7937 0.0653 0.076 Uiso calc R 1 . .
C C3 -0.5742(5) 0.6692(4) -0.0040(4) 0.0768(12) Uani d . 1 . .
H H3 -0.6126 0.6870 0.0599 0.092 Uiso calc R 1 . .
C C4 -0.6702(5) 0.5811(4) -0.0999(5) 0.0914(14) Uani d . 1 . .
H H4 -0.7723 0.5384 -0.1009 0.110 Uiso calc R 1 . .
C C5 -0.6157(5) 0.5561(4) -0.1939(4) 0.0941(14) Uani d . 1 . .
H H5 -0.6828 0.4975 -0.2602 0.113 Uiso calc R 1 . .
C C6 -0.4610(5) 0.6171(4) -0.1921(3) 0.0719(11) Uani d . 1 . .
H H6 -0.4240 0.5994 -0.2566 0.086 Uiso calc R 1 . .
C C7 0.0690(4) 0.8267(4) -0.2568(3) 0.0676(11) Uani d . 1 . .
H H7A 0.1699 0.7855 -0.2474 0.101 Uiso calc R 1 . .
H H7B 0.1031 0.9108 -0.2490 0.101 Uiso calc R 1 . .
H H7C -0.0152 0.7919 -0.3324 0.101 Uiso calc R 1 . .
C C8 -0.0104(4) 0.8142(3) -0.1657(3) 0.0465(8) Uani d . 1 . .
C C9 0.0656(4) 0.8599(3) -0.0440(2) 0.0400(8) Uani d . 1 . .
C C10 -0.0610(4) 0.8238(3) -0.0019(3) 0.0395(8) Uani d . 1 . .
C C11 -0.0066(4) 0.7658(3) 0.1735(2) 0.0408(8) Uani d . 1 . .
C C12 -0.0280(4) 0.7901(3) 0.2804(3) 0.0541(9) Uani d . 1 . .
H H12 -0.0762 0.8582 0.3055 0.065 Uiso calc R 1 . .
C C13 0.0232(4) 0.7116(3) 0.3504(3) 0.0591(10) Uani d . 1 . .
H H13 0.0085 0.7278 0.4230 0.071 Uiso calc R 1 . .
C C14 0.0945(4) 0.6111(3) 0.3161(3) 0.0531(9) Uani d . 1 . .
C C15 0.1125(4) 0.5889(3) 0.2072(3) 0.0550(9) Uani d . 1 . .
H H15 0.1606 0.5209 0.1819 0.066 Uiso calc R 1 . .
C C16 0.0612(4) 0.6647(3) 0.1352(3) 0.0449(8) Uani d . 1 . .
H H16 0.0725 0.6474 0.0617 0.054 Uiso calc R 1 . .
C C17 0.1474(5) 0.5256(4) 0.3933(3) 0.0871(13) Uani d . 1 . .
H H17A 0.2202 0.5707 0.4695 0.131 Uiso calc R 1 . .
H H17B 0.2110 0.4678 0.3609 0.131 Uiso calc R 1 . .
H H17C 0.0447 0.4841 0.3984 0.131 Uiso calc R 1 . .
C C18 0.2345(4) 0.9303(3) 0.0182(3) 0.0437(8) Uani d . 1 . .
H H18 0.3035 0.9525 -0.0233 0.052 Uiso calc R 1 . .
C C19 0.5031(4) 1.0792(3) 0.2911(3) 0.0565(9) Uani d . 1 . .
H H19A 0.4004 1.1029 0.3096 0.068 Uiso calc R 1 . .
H H19B 0.5904 1.1505 0.3175 0.068 Uiso calc R 1 . .
C C20 0.5727(4) 0.9879(3) 0.3541(3) 0.0468(8) Uani d . 1 . .
C C21 0.7309(4) 0.9944(4) 0.4334(3) 0.0606(10) Uani d . 1 . .
H H21 0.8149 1.0620 0.4548 0.073 Uiso calc R 1 . .
C C22 0.6282(5) 0.8196(4) 0.4373(3) 0.0581(10) Uani d . 1 . .

loop_
_atom_site_aniso_label
_atom_site_aniso_U_11
_atom_site_aniso_U_22
_atom_site_aniso_U_33
_atom_site_aniso_U_12
_atom_site_aniso_U_13
_atom_site_aniso_U_23
S1 0.0518(6) 0.0703(7) 0.0665(6) -0.0003(5) 0.0059(5) 0.0280(5)
Cl1 0.1287(10) 0.0848(9) 0.0856(8) 0.0232(7) 0.0255(7) 0.0467(7)
O1 0.0519(13) 0.0432(14) 0.0441(13) 0.0105(11) 0.0182(11) 0.0148(11)
O2 0.0445(13) 0.0612(16) 0.0491(14) -0.0041(11) 0.0079(11) 0.0191(12)
N1 0.0359(15) 0.0482(18) 0.0457(16) 0.0056(13) 0.0095(13) 0.0168(14)
N2 0.0474(17) 0.062(2) 0.0428(16) 0.0036(15) 0.0121(14) 0.0170(14)
N3 0.0375(15) 0.0513(18) 0.0510(18) -0.0010(13) 0.0074(13) 0.0170(14)
N4 0.062(2) 0.077(2) 0.0519(19) 0.0171(19) 0.0049(16) 0.0184(18)
C1 0.0368(18) 0.041(2) 0.065(2) 0.0078(16) 0.0136(18) 0.0205(18)
C2 0.049(2) 0.073(3) 0.073(3) 0.005(2) 0.026(2) 0.019(2)
C3 0.059(3) 0.084(3) 0.099(3) 0.009(2) 0.042(2) 0.025(3)
C4 0.058(3) 0.072(3) 0.150(5) -0.003(2) 0.051(3) 0.020(3)
C5 0.057(3) 0.080(3) 0.118(4) -0.016(2) 0.025(3) -0.017(3)
C6 0.049(2) 0.070(3) 0.084(3) -0.002(2) 0.022(2) -0.002(2)
C7 0.069(2) 0.089(3) 0.050(2) -0.001(2) 0.0227(19) 0.027(2)
C8 0.0408(19) 0.053(2) 0.048(2) 0.0056(17) 0.0118(16) 0.0210(17)
C9 0.0383(18) 0.043(2) 0.0402(19) 0.0085(15) 0.0097(15) 0.0171(16)
C10 0.0390(18) 0.039(2) 0.0418(19) 0.0092(15) 0.0118(16) 0.0146(16)
C11 0.0399(17) 0.045(2) 0.0403(19) 0.0021(16) 0.0149(15) 0.0149(16)
C12 0.067(2) 0.053(2) 0.050(2) 0.0139(19) 0.0300(18) 0.0120(18)
C13 0.072(2) 0.064(3) 0.047(2) 0.004(2) 0.0266(19) 0.016(2)
C14 0.060(2) 0.049(2) 0.058(2) 0.0042(19) 0.0227(19) 0.0241(19)
C15 0.059(2) 0.049(2) 0.064(2) 0.0136(18) 0.0257(18) 0.0194(19)
C16 0.0498(19) 0.044(2) 0.0461(19) 0.0081(17) 0.0217(16) 0.0128(17)
C17 0.116(3) 0.080(3) 0.084(3) 0.021(3) 0.038(3) 0.050(3)
C18 0.0398(18) 0.050(2) 0.049(2) 0.0083(16) 0.0161(17) 0.0251(17)
C19 0.053(2) 0.057(2) 0.050(2) 0.0042(18) 0.0068(17) 0.0090(19)
C20 0.0438(19) 0.054(2) 0.0397(18) 0.0060(17) 0.0121(16) 0.0077(17)
C21 0.054(2) 0.065(3) 0.051(2) 0.0035(19) 0.0053(18) 0.011(2)
C22 0.069(2) 0.064(3) 0.047(2) 0.018(2) 0.0207(19) 0.020(2)

loop_
_atom_type_symbol
_atom_type_description
_atom_type_scat_dispersion_real
_atom_type_scat_dispersion_imag
_atom_type_scat_source
C C 0.0033 0.0016 'International Tables Vol C Tables 4.2.6.8 and 6.1.1.4'
H H 0.0000 0.0000 'International Tables Vol C Tables 4.2.6.8 and 6.1.1.4'
N N 0.0061 0.0033 'International Tables Vol C Tables 4.2.6.8 and 6.1.1.4'
O O 0.0106 0.0060 'International Tables Vol C Tables 4.2.6.8 and 6.1.1.4'
S S 0.1246 0.1234 'International Tables Vol C Tables 4.2.6.8 and 6.1.1.4'
Cl Cl 0.1484 0.1585 'International Tables Vol C Tables 4.2.6.8 and 6.1.1.4'

loop_
_geom_angle_atom_site_label_1
_geom_angle_atom_site_label_2
_geom_angle_atom_site_label_3
_geom_angle_site_symmetry_1
_geom_angle_site_symmetry_3
_geom_angle
_geom_angle_publ_flag
C22 S1 C20 . . 88.36(18) ?
C10 O1 C11 . . 117.5(2) ?
N3 O2 C19 . . 107.2(2) ?
C10 N1 N2 . . 110.3(2) ?
C10 N1 C1 . . 130.4(3) ?
N2 N1 C1 . . 119.3(3) ?
C8 N2 N1 . . 105.2(2) ?
C18 N3 O2 . . 110.9(2) ?
C22 N4 C21 . . 108.2(3) ?
C2 C1 C6 . . 120.4(3) ?
C2 C1 N1 . . 121.3(3) ?
C6 C1 N1 . . 118.3(3) ?
C1 C2 C3 . . 118.9(4) ?
C1 C2 H2 . . 120.6 ?
C3 C2 H2 . . 120.6 ?
C4 C3 C2 . . 121.2(4) ?
C4 C3 H3 . . 119.4 ?
C2 C3 H3 . . 119.4 ?
C5 C4 C3 . . 119.5(4) ?
C5 C4 H4 . . 120.3 ?
C3 C4 H4 . . 120.3 ?
C4 C5 C6 . . 120.7(4) ?
C4 C5 H5 . . 119.6 ?
C6 C5 H5 . . 119.6 ?
C1 C6 C5 . . 119.2(4) ?
C1 C6 H6 . . 120.4 ?
C5 C6 H6 . . 120.4 ?
C8 C7 H7A . . 109.5 ?
C8 C7 H7B . . 109.5 ?
H7A C7 H7B . . 109.5 ?
C8 C7 H7C . . 109.5 ?
H7A C7 H7C . . 109.5 ?
H7B C7 H7C . . 109.5 ?
N2 C8 C9 . . 112.1(3) ?
N2 C8 C7 . . 120.5(3) ?
C9 C8 C7 . . 127.4(3) ?
C10 C9 C8 . . 103.7(3) ?
C10 C9 C18 . . 129.1(3) ?
C8 C9 C18 . . 127.2(3) ?
N1 C10 O1 . . 122.1(3) ?
N1 C10 C9 . . 108.8(3) ?
O1 C10 C9 . . 128.9(3) ?
C16 C11 C12 . . 120.9(3) ?
C16 C11 O1 . . 124.2(3) ?
C12 C11 O1 . . 114.9(3) ?
C11 C12 C13 . . 118.9(3) ?
C11 C12 H12 . . 120.6 ?
C13 C12 H12 . . 120.6 ?
C14 C13 C12 . . 121.9(3) ?
C14 C13 H13 . . 119.0 ?
C12 C13 H13 . . 119.0 ?
C13 C14 C15 . . 117.6(3) ?
C13 C14 C17 . . 121.1(3) ?
C15 C14 C17 . . 121.3(3) ?
C16 C15 C14 . . 121.8(3) ?
C16 C15 H15 . . 119.1 ?
C14 C15 H15 . . 119.1 ?
C11 C16 C15 . . 118.9(3) ?
C11 C16 H16 . . 120.5 ?
C15 C16 H16 . . 120.5 ?
C14 C17 H17A . . 109.5 ?
C14 C17 H17B . . 109.5 ?
H17A C17 H17B . . 109.5 ?
C14 C17 H17C . . 109.5 ?
H17A C17 H17C . . 109.5 ?
H17B C17 H17C . . 109.5 ?
N3 C18 C9 . . 121.6(3) ?
N3 C18 H18 . . 119.2 ?
C9 C18 H18 . . 119.2 ?
O2 C19 C20 . . 112.5(3) ?
O2 C19 H19A . . 109.1 ?
C20 C19 H19A . . 109.1 ?
O2 C19 H19B . . 109.1 ?
C20 C19 H19B . . 109.1 ?
H19A C19 H19B . . 107.8 ?
C21 C20 C19 . . 128.5(3) ?
C21 C20 S1 . . 108.3(3) ?
C19 C20 S1 . . 123.1(2) ?
C20 C21 N4 . . 117.8(3) ?
C20 C21 H21 . . 121.1 ?
N4 C21 H21 . . 121.1 ?
N4 C22 S1 . . 117.4(3) ?
N4 C22 Cl1 . . 122.8(3) ?
S1 C22 Cl1 . . 119.9(2) ?

loop_
_geom_bond_atom_site_label_1
_geom_bond_atom_site_label_2
_geom_bond_site_symmetry_2
_geom_bond_distance
_geom_bond_publ_flag
S1 C22 . 1.708(4) ?
S1 C20 . 1.718(3) ?
Cl1 C22 . 1.714(4) ?
O1 C10 . 1.352(3) ?
O1 C11 . 1.397(3) ?
O2 N3 . 1.421(3) ?
O2 C19 . 1.424(3) ?
N1 C10 . 1.351(3) ?
N1 N2 . 1.375(3) ?
N1 C1 . 1.430(4) ?
N2 C8 . 1.321(4) ?
N3 C18 . 1.264(4) ?
N4 C22 . 1.272(4) ?
N4 C21 . 1.365(4) ?
C1 C2 . 1.374(4) ?
C1 C6 . 1.374(5) ?
C2 C3 . 1.383(5) ?
C2 H2 . 0.9300 ?
C3 C4 . 1.362(6) ?
C3 H3 . 0.9300 ?
C4 C5 . 1.358(6) ?
C4 H4 . 0.9300 ?
C5 C6 . 1.388(5) ?
C5 H5 . 0.9300 ?
C6 H6 . 0.9300 ?
C7 C8 . 1.497(4) ?
C7 H7A . 0.9600 ?
C7 H7B . 0.9600 ?
C7 H7C . 0.9600 ?
C8 C9 . 1.414(4) ?
C9 C10 . 1.370(4) ?
C9 C18 . 1.436(4) ?
C11 C16 . 1.368(4) ?
C11 C12 . 1.370(4) ?
C12 C13 . 1.384(4) ?
C12 H12 . 0.9300 ?
C13 C14 . 1.365(5) ?
C13 H13 . 0.9300 ?
C14 C15 . 1.383(4) ?
C14 C17 . 1.512(4) ?
C15 C16 . 1.377(4) ?
C15 H15 . 0.9300 ?
C16 H16 . 0.9300 ?
C17 H17A . 0.9600 ?
C17 H17B . 0.9600 ?
C17 H17C . 0.9600 ?
C18 H18 . 0.9300 ?
C19 C20 . 1.482(4) ?
C19 H19A . 0.9700 ?
C19 H19B . 0.9700 ?
C20 C21 . 1.345(4) ?
C21 H21 . 0.9300 ?

loop_
_geom_torsion_atom_site_label_1
_geom_torsion_atom_site_label_2
_geom_torsion_atom_site_label_3
_geom_torsion_atom_site_label_4
_geom_torsion_site_symmetry_1
_geom_torsion_site_symmetry_2
_geom_torsion_site_symmetry_3
_geom_torsion_site_symmetry_4
_geom_torsion
_geom_torsion_publ_flag
C10 N1 N2 C8 . . . . -0.8(3) ?
C1 N1 N2 C8 . . . . -178.1(2) ?
C19 O2 N3 C18 . . . . 173.5(3) ?
C10 N1 C1 C2 . . . . 20.1(5) ?
N2 N1 C1 C2 . . . . -163.2(3) ?
C10 N1 C1 C6 . . . . -159.8(3) ?
N2 N1 C1 C6 . . . . 16.9(4) ?
C6 C1 C2 C3 . . . . 2.8(5) ?
N1 C1 C2 C3 . . . . -177.1(3) ?
C1 C2 C3 C4 . . . . -1.3(6) ?
C2 C3 C4 C5 . . . . -1.0(7) ?
C3 C4 C5 C6 . . . . 1.8(7) ?
C2 C1 C6 C5 . . . . -2.0(5) ?
N1 C1 C6 C5 . . . . 177.9(3) ?
C4 C5 C6 C1 . . . . -0.3(6) ?
N1 N2 C8 C9 . . . . 0.4(3) ?
N1 N2 C8 C7 . . . . -179.3(3) ?
N2 C8 C9 C10 . . . . 0.0(3) ?
C7 C8 C9 C10 . . . . 179.7(3) ?
N2 C8 C9 C18 . . . . -178.4(3) ?
C7 C8 C9 C18 . . . . 1.3(5) ?
N2 N1 C10 O1 . . . . 176.1(3) ?
C1 N1 C10 O1 . . . . -7.0(5) ?
N2 N1 C10 C9 . . . . 0.8(3) ?
C1 N1 C10 C9 . . . . 177.8(3) ?
C11 O1 C10 N1 . . . . 90.5(3) ?
C11 O1 C10 C9 . . . . -95.2(4) ?
C8 C9 C10 N1 . . . . -0.5(3) ?
C18 C9 C10 N1 . . . . 177.9(3) ?
C8 C9 C10 O1 . . . . -175.4(3) ?
C18 C9 C10 O1 . . . . 3.0(5) ?
C10 O1 C11 C16 . . . . 5.4(4) ?
C10 O1 C11 C12 . . . . -173.3(3) ?
C16 C11 C12 C13 . . . . 1.2(5) ?
O1 C11 C12 C13 . . . . 179.9(3) ?
C11 C12 C13 C14 . . . . 0.1(5) ?
C12 C13 C14 C15 . . . . -0.8(5) ?
C12 C13 C14 C17 . . . . -179.2(3) ?
C13 C14 C15 C16 . . . . 0.1(5) ?
C17 C14 C15 C16 . . . . 178.6(3) ?
C12 C11 C16 C15 . . . . -1.8(4) ?
O1 C11 C16 C15 . . . . 179.6(3) ?
C14 C15 C16 C11 . . . . 1.1(5) ?
O2 N3 C18 C9 . . . . -177.5(2) ?
C10 C9 C18 N3 . . . . 4.6(5) ?
C8 C9 C18 N3 . . . . -177.4(3) ?
N3 O2 C19 C20 . . . . 79.6(3) ?
O2 C19 C20 C21 . . . . 119.4(3) ?
O2 C19 C20 S1 . . . . -62.1(3) ?
C22 S1 C20 C21 . . . . 0.0(2) ?
C22 S1 C20 C19 . . . . -178.9(3) ?
C19 C20 C21 N4 . . . . 178.9(3) ?
S1 C20 C21 N4 . . . . 0.1(4) ?
C22 N4 C21 C20 . . . . -0.2(4) ?
C21 N4 C22 S1 . . . . 0.1(4) ?
C21 N4 C22 Cl1 . . . . 179.3(2) ?
C20 S1 C22 N4 . . . . -0.1(3) ?
C20 S1 C22 Cl1 . . . . -179.3(2) ?

loop_
_cod_related_entry_id
_cod_related_entry_database
_cod_related_entry_code
1 ChemSpider 30656520
